data_1520420
loop_
_publ_author_name
'Coles, Simon J.'
'Hursthouse, Michael B.'
'Sengul, Abdurrahaman'

_publ_section_title
;
 2,2'Bipyridyl-3,3'dicarbonitrile
;
_journal_name_full 'Crystal Structure Report Archive'
_journal_page_first 624
_journal_year 2009
_chemical_formula_sum 'C12 H6 N4'
_chemical_formula_weight 206.21
_space_group_IT_number 14
_symmetry_cell_setting monoclinic
_symmetry_space_group_name_Hall '-P 2ybc'
_symmetry_space_group_name_H-M 'P 1 21/c 1'
_atom_sites_solution_hydrogens geom
_atom_sites_solution_primary direct
_atom_sites_solution_secondary difmap
_cell_angle_alpha 90.00
_cell_angle_beta 91.718(2)
_cell_angle_gamma 90.00
_cell_formula_units_Z 2
_cell_length_a 3.74770(10)
_cell_length_b 10.0209(3)
_cell_length_c 12.8933(3)
_cell_measurement_reflns_used 23084
_cell_measurement_temperature 120(2)
_cell_measurement_theta_max 27.48
_cell_measurement_theta_min 2.91
_cell_volume 483.99(2)
_computing_cell_refinement 'DENZO, COLLECT'
_computing_data_reduction 'DENZO, COLLECT'
_computing_molecular_graphics 'PLATON (Spek, 2003)'
_computing_structure_refinement 'SHELXL-97 (Sheldrick, 1997)'
_computing_structure_solution 'Sheldrick, G.M. (2008). Acta Cryst. A64, 112-1'
_diffrn_ambient_temperature 120(2)
_diffrn_detector_area_resol_mean 9.091
_diffrn_measured_fraction_theta_full 0.999
_diffrn_measured_fraction_theta_max 0.999
_diffrn_measurement_device_type 'Bruker-Nonius KappaCCD Area Detector'
_diffrn_measurement_method '\f and \w scans'
_diffrn_radiation_monochromator graphite
_diffrn_radiation_source 'Bruker-Nonius FR591 rotating anode'
_diffrn_radiation_type MoK\a
_diffrn_radiation_wavelength 0.71073
_diffrn_reflns_av_R_equivalents 0.0378
_diffrn_reflns_av_sigmaI/netI 0.0244
_diffrn_reflns_limit_h_max 4
_diffrn_reflns_limit_h_min -4
_diffrn_reflns_limit_k_max 13
_diffrn_reflns_limit_k_min -13
_diffrn_reflns_limit_l_max 16
_diffrn_reflns_limit_l_min -16
_diffrn_reflns_number 12026
_diffrn_reflns_theta_full 27.49
_diffrn_reflns_theta_max 27.49
_diffrn_reflns_theta_min 3.16
_exptl_absorpt_coefficient_mu 0.091
_exptl_absorpt_correction_T_max 0.9982
_exptl_absorpt_correction_T_min 0.9559
_exptl_absorpt_correction_type multi-scan
_exptl_absorpt_process_details 'SADABS V2.10 (Sheldrick, G.M., 2003)'
_exptl_crystal_colour colourless
_exptl_crystal_density_diffrn 1.415
_exptl_crystal_density_method 'not measured'
_exptl_crystal_description blade
_exptl_crystal_F_000 212
_exptl_crystal_size_max 0.50
_exptl_crystal_size_mid 0.04
_exptl_crystal_size_min 0.02
_refine_diff_density_max 0.403
_refine_diff_density_min -0.528
_refine_diff_density_rms 0.188
_refine_ls_extinction_coef 0.51(5)
_refine_ls_extinction_expression Fc^*^=kFc[1+0.001xFc^2^\l^3^/sin(2\q)]^-1/4^
_refine_ls_extinction_method SHELXL
_refine_ls_goodness_of_fit_ref 1.098
_refine_ls_hydrogen_treatment constr
_refine_ls_matrix_type full
_refine_ls_number_parameters 74
_refine_ls_number_reflns 1106
_refine_ls_number_restraints 0
_refine_ls_restrained_S_all 1.098
_refine_ls_R_factor_all 0.0612
_refine_ls_R_factor_gt 0.0583
_refine_ls_shift/su_max 0.058
_refine_ls_shift/su_mean 0.030
_refine_ls_structure_factor_coef Fsqd
_refine_ls_weighting_details 'calc w=1/[\s^2^(Fo^2^)+(0.0914P)^2^+0.0923P] where P=(Fo^2^+2Fc^2^)/3'
_refine_ls_weighting_scheme calc
_refine_ls_wR_factor_gt 0.1326
_refine_ls_wR_factor_ref 0.1361
_reflns_number_gt 1025
_reflns_number_total 1106
_reflns_threshold_expression >2sigma(I)
_cod_data_source_file eCrystal-624.cif
_cod_data_source_block 2009sjc0001
_cod_depositor_comments
;
Citation :
Coles, Simon J. and Hursthouse, Michael B. and 
Sengul, Abdurrahaman (2009) 
University of Southampton, Crystal Structure Report Archive. 
(doi:10.5258/ecrystals/624)

More at:
http://ecrystals.chem.soton.ac.uk/624/

The following automatic conversions were performed:

'_symmetry_cell_setting' value 'Monoclinic' changed to 'monoclinic'
according to the built-in table from CIF Core dictionary named
'cif_core.dic' version 2.4.1 from 2010-06-29.

Automatic conversion script
Id: cif_fix_values 3392 2015-05-12 13:50:21Z andrius 
;
_cod_original_sg_symbol_H-M P2(1)/c
_cod_database_code 1520420

loop_
_symmetry_equiv_pos_as_xyz
'x, y, z'
'-x, y+1/2, -z+1/2'
'-x, -y, -z'
'x, -y-1/2, z-1/2'

loop_
_atom_site_label
_atom_site_type_symbol
_atom_site_fract_x
_atom_site_fract_y
_atom_site_fract_z
_atom_site_U_iso_or_equiv
_atom_site_adp_type
_atom_site_occupancy
_atom_site_symmetry_multiplicity
_atom_site_calc_flag
_atom_site_refinement_flags
_atom_site_disorder_assembly
_atom_site_disorder_group
C1 C 0.0246(3) 0.44124(11) 0.46540(8) 0.0180(3) Uani 1 1 d . . .
C2 C -0.0700(3) 0.31250(11) 0.49665(9) 0.0212(3) Uani 1 1 d . . .
H2 H -0.1645 0.2979 0.5633 0.025 Uiso 1 1 calc R . .
C3 C -0.0242(3) 0.20661(12) 0.42926(9) 0.0236(4) Uani 1 1 d . . .
H3 H -0.0890 0.1187 0.4488 0.028 Uiso 1 1 calc R . .
C4 C 0.1179(3) 0.23086(12) 0.33266(9) 0.0227(3) Uani 1 1 d . . .
H4 H 0.1520 0.1607 0.2844 0.027 Uiso 1 1 calc R . .
C5 C 0.2083(3) 0.36218(12) 0.30954(9) 0.0198(3) Uani 1 1 d . . .
C6 C 0.3679(3) 0.39340(12) 0.21120(9) 0.0214(3) Uani 1 1 d . . .
N1 N 0.1635(2) 0.46710(9) 0.37264(7) 0.0190(3) Uani 1 1 d . . .
N2 N 0.5014(3) 0.41730(11) 0.13434(8) 0.0271(3) Uani 1 1 d . . .

loop_
_atom_site_aniso_label
_atom_site_aniso_U_11
_atom_site_aniso_U_22
_atom_site_aniso_U_33
_atom_site_aniso_U_23
_atom_site_aniso_U_13
_atom_site_aniso_U_12
C1 0.0166(6) 0.0196(6) 0.0178(6) 0.0008(4) -0.0004(4) 0.0008(4)
C2 0.0221(6) 0.0210(6) 0.0204(6) 0.0014(4) 0.0004(4) -0.0011(4)
C3 0.0270(7) 0.0185(6) 0.0253(7) 0.0009(4) -0.0007(5) -0.0013(4)
C4 0.0251(6) 0.0205(6) 0.0224(6) -0.0025(4) -0.0010(5) 0.0017(4)
C5 0.0194(6) 0.0217(6) 0.0181(6) -0.0002(4) 0.0001(4) 0.0023(4)
C6 0.0225(6) 0.0204(6) 0.0213(6) -0.0022(4) -0.0001(5) 0.0028(4)
N1 0.0185(5) 0.0202(6) 0.0183(6) -0.0002(3) 0.0006(4) 0.0010(4)
N2 0.0313(6) 0.0265(6) 0.0238(6) -0.0011(4) 0.0047(4) 0.0031(4)

loop_
_atom_type_symbol
_atom_type_description
_atom_type_scat_dispersion_real
_atom_type_scat_dispersion_imag
_atom_type_scat_source
C C 0.0033 0.0016 'International Tables Vol C Tables 4.2.6.8 and 6.1.1.4'
H H 0.0000 0.0000 'International Tables Vol C Tables 4.2.6.8 and 6.1.1.4'
N N 0.0061 0.0033 'International Tables Vol C Tables 4.2.6.8 and 6.1.1.4'

loop_
_geom_angle_atom_site_label_1
_geom_angle_atom_site_label_2
_geom_angle_atom_site_label_3
_geom_angle
_geom_angle_site_symmetry_1
_geom_angle_site_symmetry_3
N1 C1 C2 122.81(10) . .
N1 C1 C1 115.98(12) . 3_566
C2 C1 C1 121.21(12) . 3_566
C3 C2 C1 119.21(11) . .
C2 C3 C4 119.07(11) . .
C3 C4 C5 117.31(11) . .
N1 C5 C4 125.05(11) . .
N1 C5 C6 114.99(10) . .
C4 C5 C6 119.96(11) . .
N2 C6 C5 178.48(12) . .
C5 N1 C1 116.54(10) . .

loop_
_geom_bond_atom_site_label_1
_geom_bond_atom_site_label_2
_geom_bond_distance
_geom_bond_site_symmetry_2
C1 N1 1.3439(15) .
C1 C2 1.4003(16) .
C1 C1 1.492(2) 3_566
C2 C3 1.3854(17) .
C3 C4 1.3906(17) .
C4 C5 1.3932(17) .
C5 N1 1.3431(15) .
C5 C6 1.4522(16) .
C6 N2 1.1488(16) .
